data_7127278
loop_
_publ_author_name
'Oka, Sayaka'
'Shigehiro, Yuma'
'Kataoka, Yasutaka'
'Ura, Yasuyuki'

_publ_section_title
;
 Secondary phosphine oxide-triggered selective oxygenation of a benzyl
 ligand on palladium.
;
_journal_issue 85
_journal_name_full 'Chemical communications (Cambridge, England)'
_journal_page_first 12977
_journal_page_last 12980
_journal_paper_doi 10.1039/d0cc05572g
_journal_volume 56
_journal_year 2020
_chemical_formula_moiety 'C42 H44 Cl2 O2 P2 Pd2'
_chemical_formula_sum 'C42 H44 Cl2 O2.67 P2 Pd2'
_chemical_formula_weight 937.13
_space_group_IT_number 2
_space_group_name_Hall '-P 1'
_space_group_name_H-M_alt 'P -1'
_symmetry_cell_setting triclinic
_symmetry_space_group_name_H-M 'P -1'
_atom_sites_solution_hydrogens geom
_atom_sites_solution_primary direct
_atom_sites_solution_secondary difmap
_audit_creation_method SHELXL-97
_audit_update_record
;
2019-03-13 deposited with the CCDC.	2020-09-17 downloaded from the CCDC.
;
_cell_angle_alpha 78.415(7)
_cell_angle_beta 81.104(7)
_cell_angle_gamma 86.079(7)
_cell_formula_units_Z 3
_cell_length_a 10.050(4)
_cell_length_b 13.715(5)
_cell_length_c 23.780(8)
_cell_measurement_reflns_used 6834
_cell_measurement_temperature 163(2)
_cell_measurement_theta_max 30.7
_cell_measurement_theta_min 2.9
_cell_volume 3170(2)
_computing_cell_refinement 'CrystalClear-SM Expert 2.0 r16 (Rigaku, 2014)'
_computing_data_collection 'CrystalClear-SM Expert 2.0 r16 (Rigaku, 2014)'
_computing_data_reduction 'CrystalClear-SM Expert 2.0 r16 (Rigaku, 2014)'
_computing_molecular_graphics 'Mercury 3.10.1'
_computing_publication_material 'Mercury 3.10.1'
_computing_structure_refinement 'SHELXL-97 (Sheldrick, 1997)'
_computing_structure_solution 'SHELXS-97 (Sheldrick, 1990)'
_diffrn_ambient_temperature 163(2)
_diffrn_detector_area_resol_mean 28.5714
_diffrn_measured_fraction_theta_full 0.980
_diffrn_measured_fraction_theta_max 0.980
_diffrn_measurement_device_type 'Rigaku Saturn724+ (4x4 bin mode)'
_diffrn_measurement_method 'profile data from \w-scans'
_diffrn_radiation_monochromator Confocal
_diffrn_radiation_source 'Rotating Anode'
_diffrn_radiation_type MoK\a
_diffrn_radiation_wavelength 0.71075
_diffrn_reflns_av_R_equivalents 0.0339
_diffrn_reflns_av_sigmaI/netI 0.0533
_diffrn_reflns_limit_h_max 13
_diffrn_reflns_limit_h_min -13
_diffrn_reflns_limit_k_max 17
_diffrn_reflns_limit_k_min -17
_diffrn_reflns_limit_l_max 28
_diffrn_reflns_limit_l_min -30
_diffrn_reflns_number 31106
_diffrn_reflns_theta_full 27.50
_diffrn_reflns_theta_max 27.50
_diffrn_reflns_theta_min 2.90
_exptl_absorpt_coefficient_mu 1.088
_exptl_absorpt_correction_T_max 0.9578
_exptl_absorpt_correction_T_min 0.9085
_exptl_absorpt_correction_type multi-scan
_exptl_absorpt_process_details DTABSCOR
_exptl_crystal_colour Yellow
_exptl_crystal_density_diffrn 1.473
_exptl_crystal_density_method 'not measured'
_exptl_crystal_description Block
_exptl_crystal_F_000 1420
_exptl_crystal_recrystallization_method 'Re-crystallisation from solvent: chloroform/hexane'
_exptl_crystal_size_max 0.09
_exptl_crystal_size_mid 0.07
_exptl_crystal_size_min 0.04
_refine_diff_density_max 1.505
_refine_diff_density_min -1.128
_refine_diff_density_rms 0.135
_refine_ls_extinction_method none
_refine_ls_goodness_of_fit_ref 1.094
_refine_ls_hydrogen_treatment mixed
_refine_ls_matrix_type full
_refine_ls_number_parameters 674
_refine_ls_number_reflns 14267
_refine_ls_number_restraints 76
_refine_ls_restrained_S_all 1.093
_refine_ls_R_factor_all 0.0894
_refine_ls_R_factor_gt 0.0591
_refine_ls_shift/su_max 0.001
_refine_ls_shift/su_mean 0.000
_refine_ls_structure_factor_coef Fsqd
_refine_ls_weighting_details 'calc w=1/[\s^2^(Fo^2^)+(0.0915P)^2^+4.8307P] where P=(Fo^2^+2Fc^2^)/3'
_refine_ls_weighting_scheme calc
_refine_ls_wR_factor_gt 0.1521
_refine_ls_wR_factor_ref 0.1888
_reflns_number_gt 9848
_reflns_number_total 14267
_reflns_threshold_expression >2sigma(I)
_cod_data_source_file d0cc05572g2.cif
_cod_data_source_block complex_5
_cod_depositor_comments
;
The following automatic conversions were performed:

data item '_exptl_absorpt_correction_type' value 'Multi-scan' was
changed to 'multi-scan' in accordance with the
/home/data/users/saulius/crontab/automatic-downloads/rss-feeds/RSC/lib/dictionaries/cif_core.dic
dictionary named 'cif_core.dic' version 2.4.2 last updated on
2011-04-26.

Automatic conversion script
Id: cif_fix_values 7556 2019-12-06 15:28:31Z antanas 

 Adding full bibliography for 7127277--7127278.cif.
;
_cod_database_code 7127278

loop_
_symmetry_equiv_pos_as_xyz
'x, y, z'
'-x, -y, -z'

loop_
_atom_site_label
_atom_site_type_symbol
_atom_site_fract_x
_atom_site_fract_y
_atom_site_fract_z
_atom_site_U_iso_or_equiv
_atom_site_adp_type
_atom_site_occupancy
_atom_site_symmetry_multiplicity
_atom_site_calc_flag
_atom_site_refinement_flags
_atom_site_disorder_assembly
_atom_site_disorder_group
Pd1 Pd 0.94647(4) 0.46204(3) 0.172262(18) 0.03611(13) Uani 1 1 d . . .
Pd2 Pd 1.11799(4) 0.69104(3) 0.113370(19) 0.03740(13) Uani 1 1 d . . .
Cl1 Cl 0.91016(15) 0.63741(11) 0.17548(7) 0.0479(4) Uani 1 1 d . . .
Cl2 Cl 1.17211(14) 0.51196(11) 0.12381(7) 0.0438(3) Uani 1 1 d . . .
C1 C 0.7558(5) 0.4333(5) 0.2177(3) 0.0410(13) Uani 1 1 d . . .
H1 H 0.6901 0.4859 0.2032 0.049 Uiso 1 1 calc R . .
H2 H 0.7268 0.3684 0.2126 0.049 Uiso 1 1 calc R . .
C2 C 0.7618(6) 0.4311(5) 0.2796(3) 0.0460(14) Uani 1 1 d . . .
C3 C 0.7921(7) 0.3432(5) 0.3159(3) 0.0517(16) Uani 1 1 d . . .
H3 H 0.8117 0.2841 0.3006 0.062 Uiso 1 1 calc R . .
C4 C 0.7944(8) 0.3399(6) 0.3739(3) 0.0606(18) Uani 1 1 d . . .
H4 H 0.8130 0.2782 0.3983 0.073 Uiso 1 1 calc R . .
C5 C 0.7706(7) 0.4237(7) 0.3969(3) 0.065(2) Uani 1 1 d . . .
H5 H 0.7737 0.4208 0.4369 0.078 Uiso 1 1 calc R . .
C6 C 0.7416(7) 0.5136(6) 0.3612(3) 0.0610(19) Uani 1 1 d . . .
H6 H 0.7238 0.5726 0.3767 0.073 Uiso 1 1 calc R . .
C7 C 0.7388(6) 0.5166(5) 0.3034(3) 0.0490(15) Uani 1 1 d . . .
H7 H 0.7207 0.5784 0.2791 0.059 Uiso 1 1 calc R . .
C8 C 1.0660(7) 0.8377(5) 0.1213(3) 0.0491(15) Uani 1 1 d . . .
H8 H 1.0912 0.8829 0.0836 0.059 Uiso 1 1 calc R . .
H9 H 0.9674 0.8453 0.1328 0.059 Uiso 1 1 calc R . .
C9 C 1.1371(7) 0.8635(5) 0.1655(3) 0.0554(17) Uani 1 1 d . . .
C10 C 1.1067(9) 0.8185(7) 0.2242(4) 0.078(2) Uani 1 1 d . . .
H10 H 1.0415 0.7687 0.2361 0.094 Uiso 1 1 calc R . .
C11 C 1.1732(12) 0.8478(10) 0.2646(5) 0.104(4) Uani 1 1 d . . .
H11 H 1.1538 0.8167 0.3043 0.125 Uiso 1 1 calc R . .
C12 C 1.2650(12) 0.9195(10) 0.2490(6) 0.107(4) Uani 1 1 d . . .
H12 H 1.3071 0.9397 0.2777 0.128 Uiso 1 1 calc R . .
C13 C 1.2971(10) 0.9631(8) 0.1920(6) 0.099(4) Uani 1 1 d . . .
H13 H 1.3633 1.0122 0.1808 0.118 Uiso 1 1 calc R . .
C14 C 1.2314(8) 0.9348(6) 0.1495(4) 0.073(2) Uani 1 1 d . . .
H14 H 1.2529 0.9656 0.1099 0.088 Uiso 1 1 calc R . .
C15 C 0.8642(7) 0.2128(5) 0.1851(3) 0.0467(14) Uani 1 1 d . . .
C16 C 0.8859(11) 0.1220(6) 0.2246(4) 0.083(3) Uani 1 1 d . . .
H15 H 0.9679 0.1092 0.2405 0.100 Uiso 1 1 calc R . .
C17 C 0.7885(15) 0.0542(7) 0.2393(4) 0.108(4) Uani 1 1 d . . .
H16 H 0.8024 -0.0060 0.2659 0.129 Uiso 1 1 calc R . .
C18 C 0.6686(13) 0.0713(8) 0.2160(5) 0.106(4) Uani 1 1 d . . .
H17 H 0.6003 0.0238 0.2275 0.127 Uiso 1 1 calc R . .
C19 C 0.6486(8) 0.1556(6) 0.1770(4) 0.070(2) Uani 1 1 d . . .
H18 H 0.5664 0.1662 0.1612 0.084 Uiso 1 1 calc R . .
C20 C 0.7476(6) 0.2277(5) 0.1594(3) 0.0474(14) Uani 1 1 d . . .
H19 H 0.7349 0.2851 0.1306 0.057 Uiso 1 1 calc R . .
C21 C 1.0633(6) 0.2866(5) 0.0928(3) 0.0443(14) Uani 1 1 d . . .
C22 C 1.0447(6) 0.3585(5) 0.0444(3) 0.0439(14) Uani 1 1 d . . .
H20 H 0.9965 0.4189 0.0494 0.053 Uiso 1 1 calc R . .
C23 C 1.0953(6) 0.3444(5) -0.0117(3) 0.0507(15) Uani 1 1 d . . .
H21 H 1.0820 0.3946 -0.0445 0.061 Uiso 1 1 calc R . .
C24 C 1.1654(7) 0.2555(6) -0.0187(3) 0.0577(18) Uani 1 1 d . . .
H22 H 1.2005 0.2446 -0.0565 0.069 Uiso 1 1 calc R . .
C25 C 1.1841(6) 0.1825(6) 0.0295(4) 0.0586(18) Uani 1 1 d . . .
H23 H 1.2315 0.1218 0.0246 0.070 Uiso 1 1 calc R . .
C26 C 1.1340(6) 0.1980(5) 0.0847(3) 0.0502(15) Uani 1 1 d . . .
H24 H 1.1477 0.1478 0.1174 0.060 Uiso 1 1 calc R . .
C27 C 1.3695(5) 0.6677(5) 0.0003(3) 0.0420(13) Uani 1 1 d . . .
C28 C 1.5000(6) 0.6862(5) -0.0288(3) 0.0572(18) Uani 1 1 d . . .
H25 H 1.5504 0.7350 -0.0191 0.069 Uiso 1 1 calc R . .
C29 C 1.5559(7) 0.6351(6) -0.0709(4) 0.068(2) Uani 1 1 d . . .
H26 H 1.6447 0.6483 -0.0903 0.082 Uiso 1 1 calc R . .
C30 C 1.4837(7) 0.5650(6) -0.0852(3) 0.0619(19) Uani 1 1 d . . .
H27 H 1.5227 0.5293 -0.1144 0.074 Uiso 1 1 calc R . .
C31 C 1.3547(7) 0.5457(5) -0.0574(3) 0.0513(15) Uani 1 1 d . . .
H28 H 1.3051 0.4967 -0.0674 0.062 Uiso 1 1 calc R . .
C32 C 1.2976(6) 0.5975(5) -0.0151(3) 0.0477(15) Uani 1 1 d . . .
H29 H 1.2082 0.5848 0.0036 0.057 Uiso 1 1 calc R . .
C33 C 1.2728(6) 0.8602(4) -0.0004(3) 0.0434(14) Uani 1 1 d . . .
C34 C 1.1595(7) 0.8746(5) -0.0286(3) 0.0527(16) Uani 1 1 d . . .
H30 H 1.0906 0.8275 -0.0184 0.063 Uiso 1 1 calc R . .
C35 C 1.1473(7) 0.9593(5) -0.0723(3) 0.0534(17) Uani 1 1 d . . .
H31 H 1.0656 0.9729 -0.0884 0.064 Uiso 1 1 calc R . .
C36 C 1.2543(7) 1.0238(5) -0.0924(3) 0.0583(17) Uani 1 1 d . . .
H32 H 1.2469 1.0778 -0.1240 0.070 Uiso 1 1 calc R . .
C37 C 1.3709(7) 1.0096(5) -0.0668(3) 0.0548(16) Uani 1 1 d . . .
H33 H 1.4411 1.0554 -0.0794 0.066 Uiso 1 1 calc R . .
C38 C 1.3844(7) 0.9270(5) -0.0218(3) 0.0528(16) Uani 1 1 d . . .
H34 H 1.4658 0.9147 -0.0054 0.063 Uiso 1 1 calc R . .
P1 P 0.99231(17) 0.30392(12) 0.16491(7) 0.0419(3) Uani 1 1 d . . .
P2 P 1.29300(14) 0.74831(11) 0.04991(7) 0.0391(3) Uani 1 1 d . . .
O1 O 1.1119(6) 0.2522(4) 0.2004(3) 0.0795(18) Uani 1 1 d . . .
O2 O 1.4201(4) 0.7744(4) 0.0787(2) 0.0559(12) Uani 1 1 d . . .
C39 C 1.1636(11) 0.2872(7) 0.2416(5) 0.091(3) Uani 1 1 d . . .
H35 H 1.0942 0.2816 0.2763 0.109 Uiso 1 1 calc R . .
H36 H 1.1786 0.3591 0.2271 0.109 Uiso 1 1 calc R . .
C40 C 1.2827(13) 0.2427(14) 0.2591(6) 0.182(9) Uani 1 1 d . . .
H37 H 1.2627 0.1810 0.2873 0.272 Uiso 1 1 calc R . .
H38 H 1.3258 0.2883 0.2770 0.272 Uiso 1 1 calc R . .
H39 H 1.3435 0.2275 0.2253 0.272 Uiso 1 1 calc R . .
C41 C 1.4654(10) 0.7021(8) 0.1246(4) 0.100(4) Uani 1 1 d . . .
H40 H 1.3855 0.6726 0.1505 0.120 Uiso 1 1 calc R . .
H41 H 1.5164 0.6481 0.1076 0.120 Uiso 1 1 calc R . .
C42 C 1.5471(10) 0.7382(7) 0.1582(4) 0.084(3) Uani 1 1 d . . .
H42 H 1.5990 0.7933 0.1341 0.126 Uiso 1 1 calc R . .
H43 H 1.6090 0.6846 0.1735 0.126 Uiso 1 1 calc R . .
H44 H 1.4902 0.7618 0.1905 0.126 Uiso 1 1 calc R . .
Pd3 Pd 0.44970(4) 0.38135(4) 0.491376(19) 0.04059(13) Uani 1 1 d . . .
Cl3 Cl 0.39531(15) 0.55776(12) 0.45656(7) 0.0469(3) Uani 1 1 d . . .
C43 C 0.4943(7) 0.2368(5) 0.5304(3) 0.0564(17) Uani 1 1 d . . .
H45 H 0.4585 0.1890 0.5108 0.068 Uiso 1 1 calc R . .
H46 H 0.5930 0.2247 0.5283 0.068 Uiso 1 1 calc R . .
C44 C 0.4294(7) 0.2250(5) 0.5916(3) 0.0547(16) Uani 1 1 d . . .
C45 C 0.2957(9) 0.1979(6) 0.6067(4) 0.071(2) Uani 1 1 d . . .
H47 H 0.2470 0.1852 0.5779 0.086 Uiso 1 1 calc R . .
C46 C 0.2327(11) 0.1892(7) 0.6642(4) 0.086(3) Uani 1 1 d . . .
H48 H 0.1402 0.1739 0.6743 0.103 Uiso 1 1 calc R . .
C47 C 0.3067(12) 0.2033(7) 0.7060(4) 0.086(3) Uani 1 1 d . . .
H49 H 0.2648 0.1960 0.7452 0.103 Uiso 1 1 calc R . .
C48 C 0.4368(11) 0.2270(6) 0.6924(4) 0.074(2) Uani 1 1 d . . .
H50 H 0.4859 0.2367 0.7218 0.089 Uiso 1 1 calc R . .
C49 C 0.4993(9) 0.2373(6) 0.6353(3) 0.067(2) Uani 1 1 d . . .
H51 H 0.5916 0.2532 0.6261 0.081 Uiso 1 1 calc R . .
C50 C 0.2776(6) 0.4131(4) 0.3777(2) 0.0395(12) Uani 1 1 d . A .
C51 C 0.3832(7) 0.4604(6) 0.3410(3) 0.0602(19) Uani 1 1 d . . .
H52 H 0.4721 0.4487 0.3505 0.072 Uiso 1 1 calc R . .
C52 C 0.3612(8) 0.5243(7) 0.2908(3) 0.072(2) Uani 1 1 d . . .
H53 H 0.4348 0.5572 0.2661 0.086 Uiso 1 1 calc R . .
C53 C 0.2324(9) 0.5414(6) 0.2758(3) 0.069(2) Uani 1 1 d . . .
H54 H 0.2184 0.5846 0.2404 0.083 Uiso 1 1 calc R . .
C54 C 0.1256(8) 0.4957(6) 0.3122(3) 0.0622(19) Uani 1 1 d . . .
H55 H 0.0369 0.5083 0.3027 0.075 Uiso 1 1 calc R . .
C55 C 0.1477(6) 0.4317(6) 0.3624(3) 0.0530(16) Uani 1 1 d . . .
H56 H 0.0737 0.3995 0.3873 0.064 Uiso 1 1 calc R . .
C56 C 0.1463(18) 0.3091(13) 0.4827(8) 0.040(6) Uiso 0.416(9) 1 d PD A 2
C57 C 0.0654(13) 0.2293(11) 0.4798(6) 0.053(4) Uiso 0.416(9) 1 d PD A 2
H57 H 0.0963 0.1852 0.4541 0.063 Uiso 0.416(9) 1 calc PR A 2
C58 C -0.0603(15) 0.2161(12) 0.5151(6) 0.065(5) Uiso 0.416(9) 1 d PD A 2
H58 H -0.1146 0.1631 0.5132 0.077 Uiso 0.416(9) 1 calc PR A 2
C59 C -0.1049(18) 0.2806(12) 0.5528(7) 0.063(5) Uiso 0.416(9) 1 d PD A 2
H59 H -0.1892 0.2713 0.5772 0.075 Uiso 0.416(9) 1 calc PR A 2
C60 C -0.0242(17) 0.3606(15) 0.5548(9) 0.060(6) Uiso 0.416(9) 1 d PD A 2
H60 H -0.0574 0.4050 0.5802 0.072 Uiso 0.416(9) 1 calc PR A 2
C61 C 0.104(2) 0.377(2) 0.5206(10) 0.060(10) Uiso 0.416(9) 1 d PD A 2
H61 H 0.1577 0.4300 0.5228 0.072 Uiso 0.416(9) 1 calc PR A 2
C62 C 0.3558(15) 0.2197(12) 0.4149(7) 0.054(6) Uiso 0.584(9) 1 d PD A 1
C63 C 0.4804(15) 0.2178(12) 0.3794(6) 0.069(4) Uiso 0.584(9) 1 d PD A 1
H62 H 0.5329 0.2754 0.3696 0.083 Uiso 0.584(9) 1 calc PR A 1
C64 C 0.5291(19) 0.1313(12) 0.3580(8) 0.097(5) Uiso 0.584(9) 1 d PD A 1
H63 H 0.6131 0.1309 0.3335 0.116 Uiso 0.584(9) 1 calc PR A 1
C65 C 0.451(2) 0.0451(17) 0.3735(9) 0.130(8) Uiso 0.584(9) 1 d PD A 1
H64 H 0.4843 -0.0138 0.3598 0.157 Uiso 0.584(9) 1 calc PR A 1
C66 C 0.326(2) 0.0457(19) 0.4087(10) 0.168(11) Uiso 0.584(9) 1 d PD A 1
H65 H 0.2739 -0.0123 0.4194 0.201 Uiso 0.584(9) 1 calc PR A 1
C67 C 0.278(2) 0.1347(13) 0.4280(9) 0.117(7) Uiso 0.584(9) 1 d PD A 1
H66 H 0.1911 0.1369 0.4502 0.140 Uiso 0.584(9) 1 calc PR A 1
O3 O 0.3426(15) 0.2148(10) 0.4261(7) 0.050(5) Uiso 0.416(9) 1 d PD A 2
C68 C 0.4747(15) 0.1919(12) 0.3961(8) 0.040(4) Uiso 0.416(9) 1 d PD A 2
H67 H 0.4886 0.2374 0.3579 0.048 Uiso 0.416(9) 1 calc PR A 2
H68 H 0.5440 0.2054 0.4187 0.048 Uiso 0.416(9) 1 calc PR A 2
C69 C 0.495(2) 0.0922(14) 0.3873(9) 0.068(5) Uiso 0.416(9) 1 d PD A 2
H69 H 0.5852 0.0833 0.3663 0.102 Uiso 0.416(9) 1 calc PR A 2
H70 H 0.4273 0.0780 0.3647 0.102 Uiso 0.416(9) 1 calc PR A 2
H71 H 0.4855 0.0464 0.4250 0.102 Uiso 0.416(9) 1 calc PR A 2
O4 O 0.1646(11) 0.2986(9) 0.4803(5) 0.053(4) Uiso 0.584(9) 1 d PD A 1
C70 C 0.0936(17) 0.3641(15) 0.5179(8) 0.057(7) Uiso 0.584(9) 1 d PD A 1
H72 H 0.1505 0.3701 0.5474 0.068 Uiso 0.584(9) 1 calc PR A 1
H73 H 0.0815 0.4313 0.4941 0.068 Uiso 0.584(9) 1 calc PR A 1
C71 C -0.0367(17) 0.3298(15) 0.5470(8) 0.076(5) Uiso 0.584(9) 1 d PD A 1
H74 H -0.0788 0.3774 0.5708 0.115 Uiso 0.584(9) 1 calc PR A 1
H75 H -0.0254 0.2645 0.5720 0.115 Uiso 0.584(9) 1 calc PR A 1
H76 H -0.0942 0.3244 0.5182 0.115 Uiso 0.584(9) 1 calc PR A 1
P3 P 0.30968(15) 0.32637(12) 0.44315(7) 0.0407(3) Uani 1 1 d D . .
O5 O -0.089(2) 0.0482(15) 0.3964(9) 0.301(9) Uiso 1 1 d . . .

loop_
_atom_site_aniso_label
_atom_site_aniso_U_11
_atom_site_aniso_U_22
_atom_site_aniso_U_33
_atom_site_aniso_U_23
_atom_site_aniso_U_13
_atom_site_aniso_U_12
Pd1 0.0397(2) 0.0372(2) 0.0331(2) -0.01016(18) -0.00431(17) -0.00511(17)
Pd2 0.0379(2) 0.0344(2) 0.0407(3) -0.00570(18) -0.00863(18) -0.00497(17)
Cl1 0.0485(8) 0.0394(8) 0.0533(9) -0.0130(7) 0.0068(7) -0.0050(6)
Cl2 0.0438(7) 0.0368(7) 0.0482(8) -0.0086(6) 0.0039(6) -0.0054(6)
C1 0.033(3) 0.047(3) 0.047(3) -0.018(3) -0.001(2) -0.008(2)
C2 0.033(3) 0.060(4) 0.046(3) -0.019(3) 0.005(2) -0.011(3)
C3 0.054(4) 0.042(3) 0.057(4) -0.011(3) 0.008(3) -0.015(3)
C4 0.066(4) 0.058(4) 0.052(4) -0.003(3) 0.001(3) -0.008(3)
C5 0.052(4) 0.095(6) 0.046(4) -0.015(4) 0.003(3) -0.016(4)
C6 0.050(4) 0.075(5) 0.064(5) -0.032(4) 0.007(3) -0.020(3)
C7 0.040(3) 0.059(4) 0.050(4) -0.019(3) 0.003(3) -0.010(3)
C8 0.050(3) 0.044(3) 0.057(4) -0.016(3) -0.011(3) 0.001(3)
C9 0.053(4) 0.041(4) 0.078(5) -0.023(3) -0.015(3) 0.003(3)
C10 0.082(6) 0.086(6) 0.076(6) -0.031(5) -0.022(5) -0.005(5)
C11 0.114(8) 0.130(10) 0.087(7) -0.053(7) -0.030(6) 0.001(7)
C12 0.111(8) 0.132(10) 0.108(9) -0.066(8) -0.051(7) -0.011(7)
C13 0.088(7) 0.072(6) 0.162(12) -0.059(7) -0.052(7) 0.001(5)
C14 0.070(5) 0.046(4) 0.110(7) -0.024(4) -0.018(5) -0.007(4)
C15 0.067(4) 0.038(3) 0.035(3) -0.002(2) -0.009(3) -0.010(3)
C16 0.129(8) 0.058(5) 0.070(5) -0.008(4) -0.045(5) -0.009(5)
C17 0.186(13) 0.065(6) 0.076(6) 0.009(5) -0.045(7) -0.051(7)
C18 0.152(11) 0.080(7) 0.089(7) -0.017(6) 0.004(7) -0.067(7)
C19 0.073(5) 0.067(5) 0.073(5) -0.024(4) 0.004(4) -0.031(4)
C20 0.054(4) 0.050(4) 0.038(3) -0.008(3) -0.003(3) -0.015(3)
C21 0.034(3) 0.049(4) 0.058(4) -0.021(3) -0.015(3) -0.003(2)
C22 0.040(3) 0.049(4) 0.049(4) -0.019(3) -0.013(3) -0.003(3)
C23 0.046(3) 0.059(4) 0.054(4) -0.025(3) -0.007(3) -0.011(3)
C24 0.047(3) 0.076(5) 0.060(4) -0.034(4) -0.002(3) -0.014(3)
C25 0.038(3) 0.065(5) 0.082(5) -0.037(4) -0.010(3) 0.005(3)
C26 0.050(3) 0.044(4) 0.061(4) -0.016(3) -0.017(3) 0.003(3)
C27 0.032(3) 0.046(3) 0.045(3) 0.002(3) -0.011(2) -0.002(2)
C28 0.032(3) 0.059(4) 0.078(5) -0.007(4) -0.004(3) -0.014(3)
C29 0.041(3) 0.071(5) 0.085(6) -0.007(4) 0.006(4) -0.006(3)
C30 0.049(4) 0.065(5) 0.065(5) -0.007(4) 0.007(3) -0.003(3)
C31 0.050(3) 0.056(4) 0.047(4) -0.008(3) -0.004(3) -0.007(3)
C32 0.030(3) 0.068(4) 0.042(3) 0.000(3) -0.005(2) -0.015(3)
C33 0.055(3) 0.032(3) 0.051(4) -0.006(2) -0.034(3) -0.001(2)
C34 0.054(4) 0.055(4) 0.049(4) 0.001(3) -0.023(3) -0.003(3)
C35 0.053(4) 0.041(3) 0.074(5) -0.006(3) -0.036(3) -0.003(3)
C36 0.066(4) 0.050(4) 0.057(4) 0.001(3) -0.015(3) -0.006(3)
C37 0.051(4) 0.051(4) 0.063(4) -0.005(3) -0.012(3) -0.011(3)
C38 0.057(4) 0.037(3) 0.064(4) -0.004(3) -0.015(3) -0.004(3)
P1 0.0530(9) 0.0353(8) 0.0426(9) -0.0120(6) -0.0173(7) -0.0007(6)
P2 0.0364(7) 0.0391(8) 0.0420(8) 0.0012(6) -0.0141(6) -0.0108(6)
O1 0.100(4) 0.062(3) 0.097(4) -0.035(3) -0.065(4) 0.026(3)
O2 0.046(2) 0.060(3) 0.060(3) 0.006(2) -0.024(2) -0.014(2)
C39 0.123(8) 0.060(5) 0.114(8) -0.026(5) -0.080(7) -0.001(5)
C40 0.138(11) 0.30(2) 0.170(13) -0.162(15) -0.119(11) 0.095(13)
C41 0.090(6) 0.102(7) 0.100(7) 0.047(6) -0.067(6) -0.028(5)
C42 0.095(6) 0.104(7) 0.055(5) -0.007(5) -0.038(5) 0.009(5)
Pd3 0.0403(2) 0.0485(3) 0.0369(3) -0.0125(2) -0.01110(18) -0.00432(19)
Cl3 0.0491(8) 0.0511(9) 0.0454(8) -0.0105(7) -0.0201(6) -0.0029(6)
C43 0.065(4) 0.057(4) 0.052(4) -0.015(3) -0.023(3) 0.009(3)
C44 0.065(4) 0.040(4) 0.064(4) -0.012(3) -0.021(3) -0.001(3)
C45 0.090(6) 0.056(5) 0.071(5) 0.001(4) -0.033(5) -0.006(4)
C46 0.097(7) 0.074(6) 0.072(6) 0.013(5) 0.002(5) -0.015(5)
C47 0.143(10) 0.059(5) 0.047(5) 0.006(4) -0.013(5) 0.002(6)
C48 0.121(8) 0.053(5) 0.052(5) -0.003(4) -0.027(5) -0.013(5)
C49 0.097(6) 0.055(4) 0.056(5) -0.009(3) -0.033(4) -0.011(4)
C50 0.041(3) 0.045(3) 0.036(3) -0.010(2) -0.007(2) -0.010(2)
C51 0.044(3) 0.096(6) 0.044(4) -0.014(4) -0.007(3) -0.021(4)
C52 0.076(5) 0.099(6) 0.044(4) -0.005(4) -0.012(4) -0.038(5)
C53 0.095(6) 0.065(5) 0.052(4) -0.008(4) -0.028(4) -0.003(4)
C54 0.057(4) 0.080(5) 0.055(4) -0.015(4) -0.024(3) -0.006(4)
C55 0.043(3) 0.072(5) 0.050(4) -0.020(3) -0.015(3) -0.002(3)
P3 0.0395(7) 0.0475(9) 0.0386(8) -0.0137(7) -0.0072(6) -0.0069(6)

loop_
_atom_type_symbol
_atom_type_description
_atom_type_scat_dispersion_real
_atom_type_scat_dispersion_imag
_atom_type_scat_source
C C 0.0033 0.0016 'International Tables Vol C Tables 4.2.6.8 and 6.1.1.4'
H H 0.0000 0.0000 'International Tables Vol C Tables 4.2.6.8 and 6.1.1.4'
Cl Cl 0.1484 0.1585 'International Tables Vol C Tables 4.2.6.8 and 6.1.1.4'
O O 0.0106 0.0060 'International Tables Vol C Tables 4.2.6.8 and 6.1.1.4'
P P 0.1023 0.0942 'International Tables Vol C Tables 4.2.6.8 and 6.1.1.4'
Pd Pd -0.9988 1.0072 'International Tables Vol C Tables 4.2.6.8 and 6.1.1.4'

loop_
_geom_angle_atom_site_label_1
_geom_angle_atom_site_label_2
_geom_angle_atom_site_label_3
_geom_angle
_geom_angle_site_symmetry_1
_geom_angle_site_symmetry_3
_geom_angle_publ_flag
C1 Pd1 P1 93.40(18) . . ?
C1 Pd1 Cl1 90.46(17) . . ?
P1 Pd1 Cl1 176.07(6) . . ?
C1 Pd1 Cl2 173.61(16) . . ?
P1 Pd1 Cl2 92.30(6) . . ?
Cl1 Pd1 Cl2 83.89(5) . . ?
C8 Pd2 P2 87.7(2) . . ?
C8 Pd2 Cl1 89.79(19) . . ?
P2 Pd2 Cl1 173.75(6) . . ?
C8 Pd2 Cl2 169.31(19) . . ?
P2 Pd2 Cl2 99.46(6) . . ?
Cl1 Pd2 Cl2 83.83(5) . . ?
Pd1 Cl1 Pd2 96.09(5) . . ?
Pd2 Cl2 Pd1 94.74(5) . . ?
C2 C1 Pd1 107.9(4) . . ?
C3 C2 C7 117.5(6) . . ?
C3 C2 C1 120.5(6) . . ?
C7 C2 C1 122.0(6) . . ?
C4 C3 C2 121.0(7) . . ?
C5 C4 C3 121.0(7) . . ?
C4 C5 C6 119.3(7) . . ?
C7 C6 C5 119.6(7) . . ?
C6 C7 C2 121.6(7) . . ?
C9 C8 Pd2 109.0(4) . . ?
C14 C9 C10 119.3(8) . . ?
C14 C9 C8 119.5(8) . . ?
C10 C9 C8 121.1(7) . . ?
C11 C10 C9 119.0(10) . . ?
C12 C11 C10 121.7(11) . . ?
C11 C12 C13 120.0(9) . . ?
C12 C13 C14 119.8(10) . . ?
C9 C14 C13 120.1(10) . . ?
C20 C15 C16 119.6(7) . . ?
C20 C15 P1 120.0(5) . . ?
C16 C15 P1 120.2(6) . . ?
C17 C16 C15 119.4(9) . . ?
C16 C17 C18 120.9(9) . . ?
C19 C18 C17 120.3(9) . . ?
C18 C19 C20 121.1(9) . . ?
C15 C20 C19 118.4(7) . . ?
C22 C21 C26 118.5(6) . . ?
C22 C21 P1 121.2(5) . . ?
C26 C21 P1 120.3(5) . . ?
C21 C22 C23 121.6(6) . . ?
C24 C23 C22 118.8(7) . . ?
C25 C24 C23 120.1(7) . . ?
C26 C25 C24 120.3(6) . . ?
C25 C26 C21 120.7(7) . . ?
C32 C27 C28 118.5(6) . . ?
C32 C27 P2 122.2(4) . . ?
C28 C27 P2 118.8(5) . . ?
C29 C28 C27 120.9(7) . . ?
C28 C29 C30 119.8(6) . . ?
C29 C30 C31 120.4(7) . . ?
C30 C31 C32 119.9(7) . . ?
C31 C32 C27 120.4(6) . . ?
C34 C33 C38 118.9(6) . . ?
C34 C33 P2 119.0(5) . . ?
C38 C33 P2 120.8(4) . . ?
C33 C34 C35 119.8(6) . . ?
C36 C35 C34 120.8(6) . . ?
C37 C36 C35 120.7(6) . . ?
C36 C37 C38 119.6(6) . . ?
C37 C38 C33 119.7(6) . . ?
O1 P1 C15 103.0(3) . . ?
O1 P1 C21 99.8(3) . . ?
C15 P1 C21 102.1(3) . . ?
O1 P1 Pd1 113.5(2) . . ?
C15 P1 Pd1 121.5(2) . . ?
C21 P1 Pd1 114.1(2) . . ?
O2 P2 C33 100.7(2) . . ?
O2 P2 C27 103.4(3) . . ?
C33 P2 C27 99.8(3) . . ?
O2 P2 Pd2 114.49(19) . . ?
C33 P2 Pd2 119.0(2) . . ?
C27 P2 Pd2 116.8(2) . . ?
C39 O1 P1 126.8(5) . . ?
C41 O2 P2 118.3(5) . . ?
O1 C39 C40 118.1(9) . . ?
C42 C41 O2 115.4(8) . . ?
C43 Pd3 P3 89.9(2) . . ?
C43 Pd3 Cl3 90.3(2) . 2_666 ?
P3 Pd3 Cl3 179.46(6) . 2_666 ?
C43 Pd3 Cl3 173.2(2) . . ?
P3 Pd3 Cl3 94.95(6) . . ?
Cl3 Pd3 Cl3 84.87(6) 2_666 . ?
Pd3 Cl3 Pd3 95.13(6) 2_666 . ?
C44 C43 Pd3 106.3(5) . . ?
C49 C44 C45 118.2(8) . . ?
C49 C44 C43 121.8(7) . . ?
C45 C44 C43 120.0(7) . . ?
C44 C45 C46 120.3(8) . . ?
C47 C46 C45 119.1(9) . . ?
C48 C47 C46 121.4(9) . . ?
C47 C48 C49 119.8(8) . . ?
C44 C49 C48 121.2(9) . . ?
C51 C50 C55 118.5(6) . . ?
C51 C50 P3 119.7(5) . . ?
C55 C50 P3 121.8(5) . . ?
C52 C51 C50 120.4(6) . . ?
C51 C52 C53 120.7(7) . . ?
C54 C53 C52 119.6(7) . . ?
C53 C54 C55 119.6(7) . . ?
C54 C55 C50 121.1(7) . . ?
C61 C56 C57 121.9(18) . . ?
C61 C56 P3 115.3(13) . . ?
C57 C56 P3 122.7(13) . . ?
C58 C57 C56 119.9(15) . . ?
C59 C58 C57 119.8(16) . . ?
C58 C59 C60 119.8(18) . . ?
C61 C60 C59 123(2) . . ?
C60 C61 C56 116(2) . . ?
C63 C62 C67 119.0(16) . . ?
C63 C62 P3 117.5(11) . . ?
C67 C62 P3 123.5(13) . . ?
C62 C63 C64 120.9(16) . . ?
C63 C64 C65 119.3(19) . . ?
C66 C65 C64 121(2) . . ?
C65 C66 C67 118(2) . . ?
C62 C67 C66 122(2) . . ?
C68 O3 P3 119.5(11) . . ?
C69 C68 O3 114.7(14) . . ?
C70 O4 P3 120.7(10) . . ?
C71 C70 O4 113.8(16) . . ?
O4 P3 O3 94.6(7) . . ?
O4 P3 C62 101.8(6) . . ?
O3 P3 C62 9.0(8) . . ?
O4 P3 C56 5.9(9) . . ?
O3 P3 C56 100.1(8) . . ?
C62 P3 C56 107.0(8) . . ?
O4 P3 C50 106.5(5) . . ?
O3 P3 C50 107.6(6) . . ?
C62 P3 C50 100.1(6) . . ?
C56 P3 C50 102.5(6) . . ?
O4 P3 Pd3 114.3(4) . . ?
O3 P3 Pd3 118.2(5) . . ?
C62 P3 Pd3 118.8(5) . . ?
C56 P3 Pd3 112.9(6) . . ?
C50 P3 Pd3 113.58(19) . . ?

loop_
_geom_bond_atom_site_label_1
_geom_bond_atom_site_label_2
_geom_bond_distance
_geom_bond_site_symmetry_2
_geom_bond_publ_flag
Pd1 C1 2.071(5) . ?
Pd1 P1 2.2218(18) . ?
Pd1 Cl1 2.4227(18) . ?
Pd1 Cl2 2.4548(16) . ?
Pd2 C8 2.082(6) . ?
Pd2 P2 2.2090(16) . ?
Pd2 Cl1 2.4300(17) . ?
Pd2 Cl2 2.4502(17) . ?
C1 C2 1.476(8) . ?
C2 C3 1.381(9) . ?
C2 C7 1.392(9) . ?
C3 C4 1.374(10) . ?
C4 C5 1.361(11) . ?
C5 C6 1.390(11) . ?
C6 C7 1.370(10) . ?
C8 C9 1.468(9) . ?
C9 C14 1.366(10) . ?
C9 C10 1.405(12) . ?
C10 C11 1.386(13) . ?
C11 C12 1.352(16) . ?
C12 C13 1.366(16) . ?
C13 C14 1.415(13) . ?
C15 C20 1.388(9) . ?
C15 C16 1.428(10) . ?
C15 P1 1.800(6) . ?
C16 C17 1.354(14) . ?
C17 C18 1.389(16) . ?
C18 C19 1.353(13) . ?
C19 C20 1.408(9) . ?
C21 C22 1.384(9) . ?
C21 C26 1.398(9) . ?
C21 P1 1.808(7) . ?
C22 C23 1.399(9) . ?
C23 C24 1.393(10) . ?
C24 C25 1.390(11) . ?
C25 C26 1.383(10) . ?
C27 C32 1.378(9) . ?
C27 C28 1.399(8) . ?
C27 P2 1.825(7) . ?
C28 C29 1.365(11) . ?
C29 C30 1.367(11) . ?
C30 C31 1.378(9) . ?
C31 C32 1.378(9) . ?
C33 C34 1.392(8) . ?
C33 C38 1.460(9) . ?
C33 P2 1.768(6) . ?
C34 C35 1.407(9) . ?
C35 C36 1.404(10) . ?
C36 C37 1.388(10) . ?
C37 C38 1.409(9) . ?
P1 O1 1.617(5) . ?
P2 O2 1.631(4) . ?
O1 C39 1.358(9) . ?
O2 C41 1.427(8) . ?
C39 C40 1.389(13) . ?
C41 C42 1.406(12) . ?
Pd3 C43 2.064(7) . ?
Pd3 P3 2.2036(16) . ?
Pd3 Cl3 2.4178(16) 2_666 ?
Pd3 Cl3 2.4480(18) . ?
Cl3 Pd3 2.4177(16) 2_666 ?
C43 C44 1.483(10) . ?
C44 C49 1.384(10) . ?
C44 C45 1.392(11) . ?
C45 C46 1.401(12) . ?
C46 C47 1.378(14) . ?
C47 C48 1.344(13) . ?
C48 C49 1.389(12) . ?
C50 C51 1.374(8) . ?
C50 C55 1.402(8) . ?
C50 P3 1.817(6) . ?
C51 C52 1.370(10) . ?
C52 C53 1.388(11) . ?
C53 C54 1.372(11) . ?
C54 C55 1.372(10) . ?
C56 C61 1.424(15) . ?
C56 C57 1.426(14) . ?
C56 P3 1.767(18) . ?
C57 C58 1.406(13) . ?
C58 C59 1.387(14) . ?
C59 C60 1.422(14) . ?
C60 C61 1.417(15) . ?
C62 C63 1.399(13) . ?
C62 C67 1.405(14) . ?
C62 P3 1.736(16) . ?
C63 C64 1.410(13) . ?
C64 C65 1.418(14) . ?
C65 C66 1.402(15) . ?
C66 C67 1.417(14) . ?
O3 C68 1.452(17) . ?
O3 P3 1.659(14) . ?
C68 C69 1.422(19) . ?
O4 C70 1.467(16) . ?
O4 P3 1.611(11) . ?
C70 C71 1.445(18) . ?

loop_
_geom_torsion_atom_site_label_1
_geom_torsion_atom_site_label_2
_geom_torsion_atom_site_label_3
_geom_torsion_atom_site_label_4
_geom_torsion
_geom_torsion_site_symmetry_1
_geom_torsion_site_symmetry_2
_geom_torsion_site_symmetry_3
_geom_torsion_site_symmetry_4
_geom_torsion_publ_flag
C1 Pd1 Cl1 Pd2 -173.85(17) . . . . ?
P1 Pd1 Cl1 Pd2 -5.3(9) . . . . ?
Cl2 Pd1 Cl1 Pd2 9.14(6) . . . . ?
C8 Pd2 Cl1 Pd1 179.44(18) . . . . ?
P2 Pd2 Cl1 Pd1 113.0(5) . . . . ?
Cl2 Pd2 Cl1 Pd1 -9.16(6) . . . . ?
C8 Pd2 Cl2 Pd1 62.7(10) . . . . ?
P2 Pd2 Cl2 Pd1 -165.62(5) . . . . ?
Cl1 Pd2 Cl2 Pd1 9.02(6) . . . . ?
C1 Pd1 Cl2 Pd2 -36.9(16) . . . . ?
P1 Pd1 Cl2 Pd2 169.98(6) . . . . ?
Cl1 Pd1 Cl2 Pd2 -9.04(6) . . . . ?
P1 Pd1 C1 C2 102.1(4) . . . . ?
Cl1 Pd1 C1 C2 -78.7(4) . . . . ?
Cl2 Pd1 C1 C2 -50.9(19) . . . . ?
Pd1 C1 C2 C3 -89.8(6) . . . . ?
Pd1 C1 C2 C7 89.5(6) . . . . ?
C7 C2 C3 C4 2.4(9) . . . . ?
C1 C2 C3 C4 -178.3(6) . . . . ?
C2 C3 C4 C5 -1.8(11) . . . . ?
C3 C4 C5 C6 0.9(11) . . . . ?
C4 C5 C6 C7 -0.6(10) . . . . ?
C5 C6 C7 C2 1.3(10) . . . . ?
C3 C2 C7 C6 -2.1(9) . . . . ?
C1 C2 C7 C6 178.5(6) . . . . ?
P2 Pd2 C8 C9 -86.9(5) . . . . ?
Cl1 Pd2 C8 C9 98.9(5) . . . . ?
Cl2 Pd2 C8 C9 45.6(13) . . . . ?
Pd2 C8 C9 C14 114.9(6) . . . . ?
Pd2 C8 C9 C10 -67.3(8) . . . . ?
C14 C9 C10 C11 0.1(12) . . . . ?
C8 C9 C10 C11 -177.8(8) . . . . ?
C9 C10 C11 C12 1.0(16) . . . . ?
C10 C11 C12 C13 -1.9(19) . . . . ?
C11 C12 C13 C14 1.7(18) . . . . ?
C10 C9 C14 C13 -0.2(12) . . . . ?
C8 C9 C14 C13 177.6(7) . . . . ?
C12 C13 C14 C9 -0.7(14) . . . . ?
C20 C15 C16 C17 -4.1(13) . . . . ?
P1 C15 C16 C17 -179.9(8) . . . . ?
C15 C16 C17 C18 0.6(17) . . . . ?
C16 C17 C18 C19 1.6(18) . . . . ?
C17 C18 C19 C20 -0.4(15) . . . . ?
C16 C15 C20 C19 5.2(10) . . . . ?
P1 C15 C20 C19 -178.9(5) . . . . ?
C18 C19 C20 C15 -3.0(12) . . . . ?
C26 C21 C22 C23 -0.3(9) . . . . ?
P1 C21 C22 C23 -177.8(4) . . . . ?
C21 C22 C23 C24 0.3(9) . . . . ?
C22 C23 C24 C25 0.1(9) . . . . ?
C23 C24 C25 C26 -0.4(10) . . . . ?
C24 C25 C26 C21 0.4(10) . . . . ?
C22 C21 C26 C25 0.0(9) . . . . ?
P1 C21 C26 C25 177.5(5) . . . . ?
C32 C27 C28 C29 -0.9(10) . . . . ?
P2 C27 C28 C29 -172.8(6) . . . . ?
C27 C28 C29 C30 0.2(12) . . . . ?
C28 C29 C30 C31 0.2(12) . . . . ?
C29 C30 C31 C32 0.2(11) . . . . ?
C30 C31 C32 C27 -0.9(10) . . . . ?
C28 C27 C32 C31 1.2(9) . . . . ?
P2 C27 C32 C31 172.9(5) . . . . ?
C38 C33 C34 C35 -7.5(10) . . . . ?
P2 C33 C34 C35 -174.6(6) . . . . ?
C33 C34 C35 C36 7.1(11) . . . . ?
C34 C35 C36 C37 -4.7(12) . . . . ?
C35 C36 C37 C38 2.9(11) . . . . ?
C36 C37 C38 C33 -3.4(11) . . . . ?
C34 C33 C38 C37 5.8(10) . . . . ?
P2 C33 C38 C37 172.6(5) . . . . ?
C20 C15 P1 O1 -175.1(5) . . . . ?
C16 C15 P1 O1 0.8(7) . . . . ?
C20 C15 P1 C21 -72.0(6) . . . . ?
C16 C15 P1 C21 103.9(6) . . . . ?
C20 C15 P1 Pd1 56.5(6) . . . . ?
C16 C15 P1 Pd1 -127.6(6) . . . . ?
C22 C21 P1 O1 -143.4(5) . . . . ?
C26 C21 P1 O1 39.2(5) . . . . ?
C22 C21 P1 C15 111.0(5) . . . . ?
C26 C21 P1 C15 -66.5(5) . . . . ?
C22 C21 P1 Pd1 -22.0(5) . . . . ?
C26 C21 P1 Pd1 160.5(4) . . . . ?
C1 Pd1 P1 O1 -113.9(3) . . . . ?
Cl1 Pd1 P1 O1 77.5(9) . . . . ?
Cl2 Pd1 P1 O1 63.2(3) . . . . ?
C1 Pd1 P1 C15 9.7(3) . . . . ?
Cl1 Pd1 P1 C15 -158.8(9) . . . . ?
Cl2 Pd1 P1 C15 -173.2(2) . . . . ?
C1 Pd1 P1 C21 132.7(3) . . . . ?
Cl1 Pd1 P1 C21 -35.9(9) . . . . ?
Cl2 Pd1 P1 C21 -50.2(2) . . . . ?
C34 C33 P2 O2 -170.4(6) . . . . ?
C38 C33 P2 O2 22.8(6) . . . . ?
C34 C33 P2 C27 83.9(6) . . . . ?
C38 C33 P2 C27 -83.0(6) . . . . ?
C34 C33 P2 Pd2 -44.5(6) . . . . ?
C38 C33 P2 Pd2 148.7(5) . . . . ?
C32 C27 P2 O2 153.1(5) . . . . ?
C28 C27 P2 O2 -35.3(5) . . . . ?
C32 C27 P2 C33 -103.4(5) . . . . ?
C28 C27 P2 C33 68.2(5) . . . . ?
C32 C27 P2 Pd2 26.4(6) . . . . ?
C28 C27 P2 Pd2 -162.0(4) . . . . ?
C8 Pd2 P2 O2 79.5(3) . . . . ?
Cl1 Pd2 P2 O2 146.1(5) . . . . ?
Cl2 Pd2 P2 O2 -92.5(2) . . . . ?
C8 Pd2 P2 C33 -39.5(3) . . . . ?
Cl1 Pd2 P2 C33 27.1(6) . . . . ?
Cl2 Pd2 P2 C33 148.5(2) . . . . ?
C8 Pd2 P2 C27 -159.5(3) . . . . ?
Cl1 Pd2 P2 C27 -92.9(6) . . . . ?
Cl2 Pd2 P2 C27 28.5(2) . . . . ?
C15 P1 O1 C39 -118.7(9) . . . . ?
C21 P1 O1 C39 136.4(9) . . . . ?
Pd1 P1 O1 C39 14.5(9) . . . . ?
C33 P2 O2 C41 177.4(7) . . . . ?
C27 P2 O2 C41 -79.7(7) . . . . ?
Pd2 P2 O2 C41 48.4(7) . . . . ?
P1 O1 C39 C40 -167.8(11) . . . . ?
P2 O2 C41 C42 -162.7(7) . . . . ?
C43 Pd3 Cl3 Pd3 44.8(18) . . . 2_666 ?
P3 Pd3 Cl3 Pd3 -179.49(6) . . . 2_666 ?
Cl3 Pd3 Cl3 Pd3 0.000(2) 2_666 . . 2_666 ?
P3 Pd3 C43 C44 -107.9(5) . . . . ?
Cl3 Pd3 C43 C44 72.5(5) 2_666 . . . ?
Cl3 Pd3 C43 C44 28(2) . . . . ?
Pd3 C43 C44 C49 -95.4(7) . . . . ?
Pd3 C43 C44 C45 86.5(7) . . . . ?
C49 C44 C45 C46 3.6(11) . . . . ?
C43 C44 C45 C46 -178.3(7) . . . . ?
C44 C45 C46 C47 -3.1(13) . . . . ?
C45 C46 C47 C48 1.4(14) . . . . ?
C46 C47 C48 C49 -0.3(14) . . . . ?
C45 C44 C49 C48 -2.5(11) . . . . ?
C43 C44 C49 C48 179.4(7) . . . . ?
C47 C48 C49 C44 0.9(13) . . . . ?
C55 C50 C51 C52 0.1(11) . . . . ?
P3 C50 C51 C52 178.5(6) . . . . ?
C50 C51 C52 C53 -0.8(13) . . . . ?
C51 C52 C53 C54 1.6(13) . . . . ?
C52 C53 C54 C55 -1.6(12) . . . . ?
C53 C54 C55 C50 0.8(11) . . . . ?
C51 C50 C55 C54 -0.1(10) . . . . ?
P3 C50 C55 C54 -178.5(6) . . . . ?
C61 C56 C57 C58 -0.1(12) . . . . ?
P3 C56 C57 C58 176.0(14) . . . . ?
C56 C57 C58 C59 -0.2(10) . . . . ?
C57 C58 C59 C60 1.0(19) . . . . ?
C58 C59 C60 C61 -2(3) . . . . ?
C59 C60 C61 C56 1(3) . . . . ?
C57 C56 C61 C60 0(2) . . . . ?
P3 C56 C61 C60 -176.7(16) . . . . ?
C67 C62 C63 C64 -1.4(11) . . . . ?
P3 C62 C63 C64 175.7(12) . . . . ?
C62 C63 C64 C65 -0.9(11) . . . . ?
C63 C64 C65 C66 1(2) . . . . ?
C64 C65 C66 C67 1(3) . . . . ?
C63 C62 C67 C66 3(2) . . . . ?
P3 C62 C67 C66 -173.5(16) . . . . ?
C65 C66 C67 C62 -3(3) . . . . ?
P3 O3 C68 C69 175.8(14) . . . . ?
P3 O4 C70 C71 178.5(13) . . . . ?
C70 O4 P3 O3 167.3(12) . . . . ?
C70 O4 P3 C62 172.8(12) . . . . ?
C70 O4 P3 C56 -35(9) . . . . ?
C70 O4 P3 C50 -82.7(11) . . . . ?
C70 O4 P3 Pd3 43.5(12) . . . . ?
C68 O3 P3 O4 -173.2(13) . . . . ?
C68 O3 P3 C62 44(6) . . . . ?
C68 O3 P3 C56 -175.4(14) . . . . ?
C68 O3 P3 C50 77.8(13) . . . . ?
C68 O3 P3 Pd3 -52.5(15) . . . . ?
C63 C62 P3 O4 -179.9(9) . . . . ?
C67 C62 P3 O4 -2.9(14) . . . . ?
C63 C62 P3 O3 -142(7) . . . . ?
C67 C62 P3 O3 35(5) . . . . ?
C63 C62 P3 C56 177.3(10) . . . . ?
C67 C62 P3 C56 -5.8(15) . . . . ?
C63 C62 P3 C50 70.7(9) . . . . ?
C67 C62 P3 C50 -112.4(13) . . . . ?
C63 C62 P3 Pd3 -53.5(11) . . . . ?
C67 C62 P3 Pd3 123.5(12) . . . . ?
C61 C56 P3 O4 137(10) . . . . ?
C57 C56 P3 O4 -39(8) . . . . ?
C61 C56 P3 O3 159.4(13) . . . . ?
C57 C56 P3 O3 -16.8(13) . . . . ?
C61 C56 P3 C62 165.4(13) . . . . ?
C57 C56 P3 C62 -10.9(14) . . . . ?
C61 C56 P3 C50 -89.8(12) . . . . ?
C57 C56 P3 C50 93.9(11) . . . . ?
C61 C56 P3 Pd3 32.9(14) . . . . ?
C57 C56 P3 Pd3 -143.4(9) . . . . ?
C51 C50 P3 O4 171.3(7) . . . . ?
C55 C50 P3 O4 -10.3(7) . . . . ?
C51 C50 P3 O3 -88.2(8) . . . . ?
C55 C50 P3 O3 90.3(7) . . . . ?
C51 C50 P3 C62 -83.1(7) . . . . ?
C55 C50 P3 C62 95.4(7) . . . . ?
C51 C50 P3 C56 166.8(8) . . . . ?
C55 C50 P3 C56 -14.8(8) . . . . ?
C51 C50 P3 Pd3 44.6(6) . . . . ?
C55 C50 P3 Pd3 -137.0(5) . . . . ?
C43 Pd3 P3 O4 79.8(5) . . . . ?
Cl3 Pd3 P3 O4 -166(50) 2_666 . . . ?
Cl3 Pd3 P3 O4 -95.4(5) . . . . ?
C43 Pd3 P3 O3 -30.2(7) . . . . ?
Cl3 Pd3 P3 O3 84(7) 2_666 . . . ?
Cl3 Pd3 P3 O3 154.6(6) . . . . ?
C43 Pd3 P3 C62 -40.4(6) . . . . ?
Cl3 Pd3 P3 C62 74(7) 2_666 . . . ?
Cl3 Pd3 P3 C62 144.3(6) . . . . ?
C43 Pd3 P3 C56 86.1(7) . . . . ?
Cl3 Pd3 P3 C56 -159(7) 2_666 . . . ?
Cl3 Pd3 P3 C56 -89.2(7) . . . . ?
C43 Pd3 P3 C50 -157.7(3) . . . . ?
Cl3 Pd3 P3 C50 -43(7) 2_666 . . . ?
Cl3 Pd3 P3 C50 27.1(2) . . . . ?
